data_7212147
loop_
_publ_author_name
'Krieger, Brenna M.'
'Lee, Heather Y.'
'Emge, Thomas J.'
'Wishart, James F.'
'Castner, Jr, Edward W'

_publ_section_title
;
 Ionic liquids and solids with paramagnetic anions.
;
_journal_issue 31
_journal_name_full 'Physical chemistry chemical physics : PCCP'
_journal_page_first 8919
_journal_page_last 8925
_journal_paper_doi 10.1039/b920652n
_journal_volume 12
_journal_year 2010
_chemical_formula_sum 'C9 H20 Cl4 Fe N'
_chemical_formula_weight 339.91
_chemical_name_systematic
;
?
;
_space_group_IT_number 186
_symmetry_cell_setting hexagonal
_symmetry_space_group_name_Hall 'P 6c -2c'
_symmetry_space_group_name_H-M 'P 63 m c'
_atom_sites_solution_hydrogens geom
_atom_sites_solution_primary direct
_atom_sites_solution_secondary difmap
_audit_creation_method SHELXL-97
_cell_angle_alpha 90.00
_cell_angle_beta 90.00
_cell_angle_gamma 120.00
_cell_formula_units_Z 2
_cell_length_a 8.2230(11)
_cell_length_b 8.2230(11)
_cell_length_c 13.0300(18)
_cell_measurement_reflns_used 2842
_cell_measurement_temperature 100(2)
_cell_measurement_theta_max 23.18
_cell_measurement_theta_min 2.86
_cell_volume 763.02(18)
_computing_cell_refinement 'Bruker SAINT'
_computing_data_collection 'Bruker APEX2'
_computing_data_reduction 'Bruker SAINT'
_computing_molecular_graphics 'Bruker SHELXTL'
_computing_publication_material 'Bruker SHELXTL'
_computing_structure_refinement 'SHELXL-97 (Sheldrick, 2008)'
_computing_structure_solution 'SHELXS-97 (Sheldrick, 2008)'
_diffrn_ambient_temperature 100(2)
_diffrn_measured_fraction_theta_full 0.997
_diffrn_measured_fraction_theta_max 0.997
_diffrn_measurement_device_type 'Bruker APEX-II CCD'
_diffrn_measurement_method '\f and \w scans'
_diffrn_radiation_monochromator graphite
_diffrn_radiation_source 'fine-focus sealed tube'
_diffrn_radiation_type MoK\a
_diffrn_radiation_wavelength 0.71073
_diffrn_reflns_av_R_equivalents 0.0184
_diffrn_reflns_av_sigmaI/netI 0.0150
_diffrn_reflns_limit_h_max 9
_diffrn_reflns_limit_h_min -9
_diffrn_reflns_limit_k_max 9
_diffrn_reflns_limit_k_min -9
_diffrn_reflns_limit_l_max 15
_diffrn_reflns_limit_l_min -15
_diffrn_reflns_number 6082
_diffrn_reflns_theta_full 25.29
_diffrn_reflns_theta_max 25.29
_diffrn_reflns_theta_min 2.86
_exptl_absorpt_coefficient_mu 1.661
_exptl_absorpt_correction_T_max 0.892
_exptl_absorpt_correction_T_min 0.594
_exptl_absorpt_correction_type multi-scan
_exptl_absorpt_process_details 'Bruker SAINT (SADABS)'
_exptl_crystal_colour yellow
_exptl_crystal_density_diffrn 1.479
_exptl_crystal_density_method 'not measured'
_exptl_crystal_description intergrowth
_exptl_crystal_F_000 350
_exptl_crystal_size_max 0.35
_exptl_crystal_size_mid 0.11
_exptl_crystal_size_min 0.07
_refine_diff_density_max 0.961
_refine_diff_density_min -0.459
_refine_diff_density_rms 0.173
_refine_ls_abs_structure_details 'Flack H D (1983), Acta Cryst. A39, 876-881'
_refine_ls_abs_structure_Flack 0(10)
_refine_ls_extinction_method none
_refine_ls_goodness_of_fit_ref 1.096
_refine_ls_hydrogen_treatment mixed
_refine_ls_matrix_type full
_refine_ls_number_parameters 34
_refine_ls_number_reflns 573
_refine_ls_number_restraints 24
_refine_ls_restrained_S_all 69.708
_refine_ls_R_factor_all 0.1059
_refine_ls_R_factor_gt 0.1026
_refine_ls_shift/su_max 0.012
_refine_ls_shift/su_mean 0.001
_refine_ls_structure_factor_coef Fsqd
_refine_ls_weighting_details 'calc w=1/[\s^2^(Fo^2^)+(0.2000P)^2^+0.4000P] where P=(Fo^2^+2Fc^2^)/3'
_refine_ls_weighting_scheme calc
_refine_ls_wR_factor_gt 0.2718
_refine_ls_wR_factor_ref 0.2759
_reflns_number_gt 501
_reflns_number_total 573
_reflns_threshold_expression >2sigma(I)
_cod_data_source_file b920652n.txt
_cod_data_source_block P14
_cod_depositor_comments
;
The following automatic conversions were performed:

'_symmetry_cell_setting' value 'Hexagonal' changed to 'hexagonal'
according to /home/saulius/struct/CIF-dictionaries/cif_core.dic
dictionary named 'cif_core.dic' version 2.4.2 from 2011-04-26.

Automatic conversion script
Id: cif_fix_values 1891 2012-01-12 08:04:46Z andrius 
;
_cod_original_sg_symbol_H-M P6(3)mc
_cod_database_code 7212147

loop_
_symmetry_equiv_pos_as_xyz
'x, y, z'
'-y, x-y, z'
'-x+y, -x, z'
'-x, -y, z+1/2'
'y, -x+y, z+1/2'
'x-y, x, z+1/2'
'-y, -x, z'
'-x+y, y, z'
'x, x-y, z'
'y, x, z+1/2'
'x-y, -y, z+1/2'
'-x, -x+y, z+1/2'

loop_
_atom_site_label
_atom_site_type_symbol
_atom_site_fract_x
_atom_site_fract_y
_atom_site_fract_z
_atom_site_U_iso_or_equiv
_atom_site_adp_type
_atom_site_occupancy
_atom_site_symmetry_multiplicity
_atom_site_calc_flag
_atom_site_refinement_flags
Fe1 Fe 0.0000 1.0000 0.354(8) 0.085(17) Uani 1 6 d S
Cl1 Cl 0.0000 1.0000 0.522(12) 0.11(6) Uani 1 6 d S
Cl2 Cl 0.146(5) 0.854(5) 0.301(10) 0.12(2) Uani 1 2 d S
N1 N 0.3333 0.6667 0.5953(13) 0.10(12) Uani 1 6 d SD
C5 C 0.536(2) 0.7680(11) 0.557(2) 0.200 Uiso 0.33 2 d SPD
H5A H 0.6138 0.8785 0.6011 0.240 Uiso 0.17 1 d P
H5B H 0.5413 0.8122 0.4860 0.240 Uiso 0.17 1 d P
C1 C 0.2315(11) 0.7685(11) 0.5595(12) 0.200 Uiso 0.33 2 d SPD
H1A H 0.3170 0.8780 0.5170 0.240 Uiso 0.17 1 d P
H1B H 0.1220 0.6830 0.5170 0.240 Uiso 0.17 1 d P
C2 C 0.1665(13) 0.8335(13) 0.651(2) 0.200 Uiso 0.33 2 d SPD
H2A H 0.0282 0.7762 0.6504 0.240 Uiso 0.17 1 d P
H2B H 0.2238 0.9718 0.6504 0.240 Uiso 0.17 1 d P
C3 C 0.2336(17) 0.7664(17) 0.7520(15) 0.200 Uiso 0.33 2 d SPD
H3A H 0.3194 0.8762 0.7944 0.240 Uiso 0.17 1 d P
H3B H 0.1238 0.6806 0.7944 0.240 Uiso 0.17 1 d P
C4 C 0.3333 0.6667 0.7132(10) 0.200 Uiso 1 6 d SD
H4A H 0.2691 0.5382 0.7388 0.240 Uiso 0.33 2 d SP
H4B H 0.4642 0.7321 0.7388 0.240 Uiso 0.33 2 d SP
C6 C 0.613(3) 0.631(2) 0.562(7) 0.200 Uiso 0.17 1 d PD
H6A H 0.7372 0.7061 0.5294 0.240 Uiso 0.17 1 d P
H6B H 0.6376 0.6299 0.6353 0.240 Uiso 0.17 1 d P
C7 C 0.5622(16) 0.4378(16) 0.532(7) 0.200 Uiso 0.33 2 d SPD
H7A H 0.5484 0.4516 0.4550 0.240 Uiso 0.33 2 d SP
H7B H 0.4344 0.3559 0.5582 0.240 Uiso 0.17 1 d P
C8 C 0.6667 0.3333 0.553(13) 0.200 Uiso 1 6 d SD
H8A H 0.7931 0.3966 0.5225 0.300 Uiso 0.33 2 d SP
H8B H 0.5988 0.1977 0.5207 0.300 Uiso 0.33 2 d SP
H8C H 0.6757 0.3243 0.6261 0.300 Uiso 0.33 2 d SP
C9 C 0.2328(12) 0.466(2) 0.557(2) 0.200 Uiso 0.33 2 d SPD
H9A H 0.1036 0.4292 0.5377 0.300 Uiso 0.17 1 d P
H9B H 0.2312 0.3820 0.6106 0.300 Uiso 0.17 1 d P
H9C H 0.2988 0.4560 0.4963 0.300 Uiso 0.17 1 d P

loop_
_atom_site_aniso_label
_atom_site_aniso_U_11
_atom_site_aniso_U_22
_atom_site_aniso_U_33
_atom_site_aniso_U_23
_atom_site_aniso_U_13
_atom_site_aniso_U_12
Fe1 0.08(2) 0.08(2) 0.09(3) 0.000 0.000 0.040(10)
Cl1 0.12(9) 0.12(9) 0.09(8) 0.000 0.000 0.06(4)
Cl2 0.139(18) 0.139(18) 0.13(4) 0.00(2) 0.00(2) 0.10(2)
N1 0.09(13) 0.09(13) 0.1(3) 0.000 0.000 0.04(6)

loop_
_atom_type_symbol
_atom_type_description
_atom_type_scat_dispersion_real
_atom_type_scat_dispersion_imag
_atom_type_scat_source
C C 0.0033 0.0016 'International Tables Vol C Tables 4.2.6.8 and 6.1.1.4'
H H 0.0000 0.0000 'International Tables Vol C Tables 4.2.6.8 and 6.1.1.4'
N N 0.0061 0.0033 'International Tables Vol C Tables 4.2.6.8 and 6.1.1.4'
Cl Cl 0.1484 0.1585 'International Tables Vol C Tables 4.2.6.8 and 6.1.1.4'
Fe Fe 0.3463 0.8444 'International Tables Vol C Tables 4.2.6.8 and 6.1.1.4'

loop_
_geom_angle_atom_site_label_1
_geom_angle_atom_site_label_2
_geom_angle_atom_site_label_3
_geom_angle
_geom_angle_site_symmetry_1
_geom_angle_site_symmetry_3
Cl2 Fe1 Cl2 111(4) 3_465 2_675
Cl2 Fe1 Cl2 111(4) 3_465 .
Cl2 Fe1 Cl2 111(4) 2_675 .
Cl2 Fe1 Cl1 108(4) 3_465 .
Cl2 Fe1 Cl1 108(4) 2_675 .
Cl2 Fe1 Cl1 108(4) . .
C9 N1 C9 109.5(13) 3_565 .
C9 N1 C9 109.5(13) 3_565 2_665
C9 N1 C9 109.5(13) . 2_665
C9 N1 C1 1.6(13) 3_565 .
C9 N1 C1 110.3(9) . .
C9 N1 C1 110.3(8) 2_665 .
C9 N1 C1 110.3(9) 3_565 2_665
C9 N1 C1 1.6(13) . 2_665
C9 N1 C1 110.3(8) 2_665 2_665
C1 N1 C1 111.1(8) . 2_665
C9 N1 C1 110.3(9) 3_565 3_565
C9 N1 C1 110.3(9) . 3_565
C9 N1 C1 1.6(13) 2_665 3_565
C1 N1 C1 111.1(8) . 3_565
C1 N1 C1 111.1(8) 2_665 3_565
C9 N1 C5 0.5(16) 3_565 2_665
C9 N1 C5 109.7(10) . 2_665
C9 N1 C5 109.7(10) 2_665 2_665
C1 N1 C5 1.1(13) . 2_665
C1 N1 C5 110.5(8) 2_665 2_665
C1 N1 C5 110.5(8) 3_565 2_665
C9 N1 C5 109.7(10) 3_565 3_565
C9 N1 C5 0.5(16) . 3_565
C9 N1 C5 109.7(10) 2_665 3_565
C1 N1 C5 110.5(8) . 3_565
C1 N1 C5 1.1(13) 2_665 3_565
C1 N1 C5 110.5(8) 3_565 3_565
C5 N1 C5 110.0(13) 2_665 3_565
C9 N1 C5 109.7(10) 3_565 .
C9 N1 C5 109.7(10) . .
C9 N1 C5 0.5(16) 2_665 .
C1 N1 C5 110.5(8) . .
C1 N1 C5 110.5(8) 2_665 .
C1 N1 C5 1.1(13) 3_565 .
C5 N1 C5 110.0(13) 2_665 .
C5 N1 C5 110.0(12) 3_565 .
C9 N1 C4 109.5(13) 3_565 .
C9 N1 C4 109.5(13) . .
C9 N1 C4 109.5(13) 2_665 .
C1 N1 C4 107.8(9) . .
C1 N1 C4 107.8(9) 2_665 .
C1 N1 C4 107.8(9) 3_565 .
C5 N1 C4 109.0(13) 2_665 .
C5 N1 C4 109.0(13) 3_565 .
C5 N1 C4 109.0(13) . .
C9 C5 C1 141(10) 2_665 3_565
C9 C5 N1 58(10) 2_665 .
C1 C5 N1 83(10) 3_565 .
C9 C5 C2 167(10) 2_665 3_565
C1 C5 C2 25(10) 3_565 3_565
N1 C5 C2 108(2) . 3_565
C9 C5 C6 107(10) 2_665 .
C1 C5 C6 84(10) 3_565 .
N1 C5 C6 108.8(15) . .
C2 C5 C6 76(3) 3_565 .
C9 C5 C6 107(10) 2_665 9_565
C1 C5 C6 84(10) 3_565 9_565
N1 C5 C6 108.8(15) . 9_565
C2 C5 C6 76(3) 3_565 9_565
C6 C5 C6 138.3(18) . 9_565
C9 C5 H5A 143.0 2_665 .
C1 C5 H5A 47.0 3_565 .
N1 C5 H5A 110.0 . .
C2 C5 H5A 37.0 3_565 .
C6 C5 H5A 109.6 . .
C6 C5 H5A 39.1 9_565 .
C9 C5 H5B 55.6 2_665 .
C1 C5 H5B 155.3 3_565 .
N1 C5 H5B 109.9 . .
C2 C5 H5B 136.3 3_565 .
C6 C5 H5B 110.2 . .
C6 C5 H5B 72.6 9_565 .
H5A C5 H5B 108.3 . .
C5 C1 C9 13(10) 2_665 3_565
C5 C1 C2 154(10) 2_665 .
C9 C1 C2 167(10) 3_565 .
C5 C1 N1 96(10) 2_665 .
C9 C1 N1 83(10) 3_565 .
C2 C1 N1 110.0(14) . .
C5 C1 C6 95(10) 2_665 2_665
C9 C1 C6 100(10) 3_565 2_665
C2 C1 C6 77(3) . 2_665
N1 C1 C6 109.1(14) . 2_665
C5 C1 C6 95(10) 2_665 8
C9 C1 C6 100(10) 3_565 8
C2 C1 C6 77(3) . 8
N1 C1 C6 109.1(14) . 8
C6 C1 C6 138.9(16) 2_665 8
C5 C1 H1A 59.3 2_665 .
C9 C1 H1A 64.3 3_565 .
C2 C1 H1A 109.6 . .
N1 C1 H1A 109.7 . .
C6 C1 H1A 36.1 2_665 .
C6 C1 H1A 135.1 8 .
C5 C1 H1B 59.3 2_665 .
C9 C1 H1B 64.3 3_565 .
C2 C1 H1B 109.6 . .
N1 C1 H1B 109.7 . .
C6 C1 H1B 135.1 2_665 .
C6 C1 H1B 36.1 8 .
H1A C1 H1B 108.2 . .
C1 C2 C5 0.5(10) . 2_665
C1 C2 C9 0.4(10) . 3_565
C5 C2 C9 0.1(12) 2_665 3_565
C1 C2 C3 106.2(14) . .
C5 C2 C3 106.7(15) 2_665 .
C9 C2 C3 106.5(15) 3_565 .
C1 C2 C6 52.3(18) . 8
C5 C2 C6 52.2(18) 2_665 8
C9 C2 C6 52.2(18) 3_565 8
C3 C2 C6 112(2) . 8
C1 C2 C6 52.3(18) . 2_665
C5 C2 C6 52.2(18) 2_665 2_665
C9 C2 C6 52.2(18) 3_565 2_665
C3 C2 C6 112(2) . 2_665
C6 C2 C6 99(4) 8 2_665
C1 C2 H2A 110.5 . .
C5 C2 H2A 110.3 2_665 .
C9 C2 H2A 110.3 3_565 .
C3 C2 H2A 110.5 . .
C6 C2 H2A 59.7 8 .
C6 C2 H2A 137.1 2_665 .
C1 C2 H2B 110.5 . .
C5 C2 H2B 110.3 2_665 .
C9 C2 H2B 110.3 3_565 .
C3 C2 H2B 110.5 . .
C6 C2 H2B 137.1 8 .
C6 C2 H2B 59.7 2_665 .
H2A C2 H2B 108.7 . .
C4 C3 C2 106.4(14) . .
C4 C3 H3A 110.4 . .
C2 C3 H3A 110.5 . .
C4 C3 H3B 110.4 . .
C2 C3 H3B 110.5 . .
H3A C3 H3B 108.6 . .
C3 C4 C3 109.3(9) . 3_565
C3 C4 C3 109.3(9) . 2_665
C3 C4 C3 109.3(9) 3_565 2_665
C3 C4 N1 109.6(9) . .
C3 C4 N1 109.6(9) 3_565 .
C3 C4 N1 109.6(9) 2_665 .
C3 C4 H4A 109.1 . .
C3 C4 H4A 109.1 3_565 .
C3 C4 H4A 0.5 2_665 .
N1 C4 H4A 110.1 . .
C3 C4 H4B 109.3 . .
C3 C4 H4B 0.1 3_565 .
C3 C4 H4B 109.3 2_665 .
N1 C4 H4B 109.7 . .
H4A C4 H4B 109.0 . .
C7 C6 C1 142(3) . 3_565
C7 C6 C5 141(4) . .
C1 C6 C5 1.1(13) 3_565 .
C7 C6 C9 141(4) . 2_665
C1 C6 C9 1.6(12) 3_565 2_665
C5 C6 C9 0.5(13) . 2_665
C7 C6 C2 157(6) . 3_565
C1 C6 C2 51.0(15) 3_565 3_565
C5 C6 C2 52.0(18) . 3_565
C9 C6 C2 52.6(18) 2_665 3_565
C7 C6 C6 47.4(14) . 7_665
C1 C6 C6 99.5(8) 3_565 7_665
C5 C6 C6 99.2(8) . 7_665
C9 C6 C6 98.8(8) 2_665 7_665
C2 C6 C6 123.9(14) 3_565 7_665
C7 C6 H6A 101.7 . .
C1 C6 H6A 102.1 3_565 .
C5 C6 H6A 101.8 . .
C9 C6 H6A 102.0 2_665 .
C2 C6 H6A 90.1 3_565 .
C6 C6 H6A 146.0 7_665 .
C7 C6 H6B 100.8 . .
C1 C6 H6B 101.1 3_565 .
C5 C6 H6B 102.2 . .
C9 C6 H6B 102.6 2_665 .
C2 C6 H6B 56.7 3_565 .
C6 C6 H6B 95.7 7_665 .
H6A C6 H6B 105.5 . .
C6 C7 C6 85(3) . 7_665
C6 C7 C8 129(4) . .
C6 C7 C8 129(4) 7_665 .
C6 C7 H7A 97.1 . .
C6 C7 H7A 97.1 7_665 .
C8 C7 H7A 111.2 . .
C6 C7 H7B 106.1 . .
C6 C7 H7B 24.1 7_665 .
C8 C7 H7B 105.5 . .
H7A C7 H7B 105.8 . .
C7 C8 C7 117(4) 2_655 3_665
C7 C8 C7 117(4) 2_655 .
C7 C8 C7 117(4) 3_665 .
C7 C8 H8A 112.3 2_655 .
C7 C8 H8A 13.6 3_665 .
C7 C8 H8A 112.3 . .
C7 C8 H8B 13.3 2_655 .
C7 C8 H8B 112.4 3_665 .
C7 C8 H8B 112.4 . .
H8A C8 H8B 105.0 . .
C7 C8 H8C 96.3 2_655 .
C7 C8 H8C 96.3 3_665 .
C7 C8 H8C 107.8 . .
H8A C8 H8C 109.7 . .
H8B C8 H8C 109.5 . .
C5 C9 C1 26(10) 3_565 2_665
C5 C9 N1 121(10) 3_565 .
C1 C9 N1 96(10) 2_665 .
C5 C9 C6 72(10) 3_565 7_665
C1 C9 C6 79(10) 2_665 7_665
N1 C9 C6 109.0(16) . 7_665
C5 C9 C6 72(10) 3_565 3_565
C1 C9 C6 79(10) 2_665 3_565
N1 C9 C6 109.0(15) . 3_565
C6 C9 C6 137.4(19) 7_665 3_565
C5 C9 C2 13(10) 3_565 2_665
C1 C9 C2 12(10) 2_665 2_665
N1 C9 C2 108(2) . 2_665
C6 C9 C2 75(3) 7_665 2_665
C6 C9 C2 75(3) 3_565 2_665
C5 C9 H9A 87.3 3_565 .
C1 C9 H9A 96.6 2_665 .
N1 C9 H9A 109.5 . .
C6 C9 H9A 141.5 7_665 .
C6 C9 H9A 17.9 3_565 .
C2 C9 H9A 92.2 2_665 .
C5 C9 H9B 22.3 3_565 .
C1 C9 H9B 24.7 2_665 .
N1 C9 H9B 109.5 . .
C6 C9 H9B 55.5 7_665 .
C6 C9 H9B 93.6 3_565 .
C2 C9 H9B 19.9 2_665 .
H9A C9 H9B 109.5 . .
C5 C9 H9C 116.9 3_565 .
C1 C9 H9C 134.1 2_665 .
N1 C9 H9C 109.5 . .
C6 C9 H9C 57.1 7_665 .
C6 C9 H9C 124.3 3_565 .
C2 C9 H9C 126.4 2_665 .
H9A C9 H9C 109.5 . .
H9B C9 H9C 109.5 . .

loop_
_geom_bond_atom_site_label_1
_geom_bond_atom_site_label_2
_geom_bond_distance
_geom_bond_site_symmetry_2
Fe1 Cl2 2.18(9) 3_465
Fe1 Cl2 2.18(9) 2_675
Fe1 Cl2 2.18(9) .
Fe1 Cl1 2.19(17) .
N1 C9 1.518(19) 3_565
N1 C9 1.518(19) .
N1 C9 1.518(19) 2_665
N1 C1 1.523(16) .
N1 C1 1.523(16) 2_665
N1 C1 1.523(16) 3_565
N1 C5 1.526(18) 2_665
N1 C5 1.526(18) 3_565
N1 C5 1.526(18) .
N1 C4 1.54(2) .
C5 C9 0.02(4) 2_665
C5 C1 0.03(3) 3_565
C5 C2 1.54(4) 3_565
C5 C6 1.54(2) .
C5 C6 1.54(2) 9_565
C5 H5A 0.9893 .
C5 H5B 0.9908 .
C1 C5 0.03(3) 2_665
C1 C9 0.04(3) 3_565
C1 C2 1.51(3) .
C1 C6 1.54(2) 2_665
C1 C6 1.54(2) 8
C1 H1A 0.9898 .
C1 H1B 0.9898 .
C2 C5 1.54(4) 2_665
C2 C9 1.55(4) 3_565
C2 C3 1.63(3) .
C2 C6 1.89(6) 8
C2 C6 1.89(6) 2_665
C2 H2A 0.9900 .
C2 H2B 0.9900 .
C3 C4 1.51(2) .
C3 H3A 0.9902 .
C3 H3B 0.9902 .
C4 C3 1.51(2) 3_565
C4 C3 1.51(2) 2_665
C4 H4A 0.9740 .
C4 H4B 0.9900 .
C6 C7 1.48(4) .
C6 C1 1.54(2) 3_565
C6 C9 1.54(2) 2_665
C6 C2 1.89(6) 3_565
C6 C6 2.01(3) 7_665
C6 H6A 0.9885 .
C6 H6B 0.9801 .
C7 C6 1.48(4) 7_665
C7 C8 1.51(4) .
C7 H7A 1.0269 .
C7 H7B 0.9811 .
C8 C7 1.51(4) 2_655
C8 C7 1.51(4) 3_665
C8 H8A 0.9838 .
C8 H8B 1.0531 .
C8 H8C 0.9633 .
C9 C5 0.02(4) 3_565
C9 C1 0.04(3) 2_665
C9 C6 1.54(2) 7_665
C9 C6 1.54(2) 3_565
C9 C2 1.55(4) 2_665
C9 H9A 0.9800 .
C9 H9B 0.9802 .
C9 H9C 0.9798 .

loop_
_geom_torsion_atom_site_label_1
_geom_torsion_atom_site_label_2
_geom_torsion_atom_site_label_3
_geom_torsion_atom_site_label_4
_geom_torsion
_geom_torsion_site_symmetry_1
_geom_torsion_site_symmetry_4
C9 N1 C5 C9 -60(3) 3_565 2_665
C9 N1 C5 C9 60(3) . 2_665
C1 N1 C5 C9 -62(3) . 2_665
C1 N1 C5 C9 62(3) 2_665 2_665
C1 N1 C5 C9 -180(100) 3_565 2_665
C5 N1 C5 C9 -61(3) 2_665 2_665
C5 N1 C5 C9 61(3) 3_565 2_665
C4 N1 C5 C9 -180(100) . 2_665
C9 N1 C5 C1 119.8(15) 3_565 3_565
C9 N1 C5 C1 -119.8(14) . 3_565
C9 N1 C5 C1 180(100) 2_665 3_565
C1 N1 C5 C1 118.3(11) . 3_565
C1 N1 C5 C1 -118.3(12) 2_665 3_565
C5 N1 C5 C1 119.4(17) 2_665 3_565
C5 N1 C5 C1 -119.4(16) 3_565 3_565
C4 N1 C5 C1 0.0(5) . 3_565
C9 N1 C5 C2 119.8(13) 3_565 3_565
C9 N1 C5 C2 -119.8(13) . 3_565
C9 N1 C5 C2 180(100) 2_665 3_565
C1 N1 C5 C2 118.3(10) . 3_565
C1 N1 C5 C2 -118.3(10) 2_665 3_565
C1 N1 C5 C2 0.0(4) 3_565 3_565
C5 N1 C5 C2 119.4(16) 2_665 3_565
C5 N1 C5 C2 -119.4(16) 3_565 3_565
C4 N1 C5 C2 0.000(4) . 3_565
C9 N1 C5 C6 -159(4) 3_565 .
C9 N1 C5 C6 -39(4) . .
C9 N1 C5 C6 -99(5) 2_665 .
C1 N1 C5 C6 -161(4) . .
C1 N1 C5 C6 -38(4) 2_665 .
C1 N1 C5 C6 81(4) 3_565 .
C5 N1 C5 C6 -160(3) 2_665 .
C5 N1 C5 C6 -39(5) 3_565 .
C4 N1 C5 C6 81(4) . .
C9 N1 C5 C6 39(4) 3_565 9_565
C9 N1 C5 C6 159(4) . 9_565
C9 N1 C5 C6 99(5) 2_665 9_565
C1 N1 C5 C6 38(4) . 9_565
C1 N1 C5 C6 161(4) 2_665 9_565
C1 N1 C5 C6 -81(4) 3_565 9_565
C5 N1 C5 C6 39(5) 2_665 9_565
C5 N1 C5 C6 160(3) 3_565 9_565
C4 N1 C5 C6 -81(4) . 9_565
C9 N1 C1 C5 0.0(6) 3_565 2_665
C9 N1 C1 C5 -60.5(14) . 2_665
C9 N1 C1 C5 60.5(14) 2_665 2_665
C1 N1 C1 C5 -62.1(12) 2_665 2_665
C1 N1 C1 C5 62.1(12) 3_565 2_665
C5 N1 C1 C5 -61.0(17) 3_565 2_665
C5 N1 C1 C5 61.0(10) . 2_665
C4 N1 C1 C5 180.0(6) . 2_665
C9 N1 C1 C9 -60.5(16) . 3_565
C9 N1 C1 C9 60.5(11) 2_665 3_565
C1 N1 C1 C9 -62.1(11) 2_665 3_565
C1 N1 C1 C9 62.1(11) 3_565 3_565
C5 N1 C1 C9 0.0(5) 2_665 3_565
C5 N1 C1 C9 -61.0(13) 3_565 3_565
C5 N1 C1 C9 61.0(13) . 3_565
C4 N1 C1 C9 180.0(3) . 3_565
C9 N1 C1 C2 180.0(3) 3_565 .
C9 N1 C1 C2 119.5(13) . .
C9 N1 C1 C2 -119.5(13) 2_665 .
C1 N1 C1 C2 117.9(11) 2_665 .
C1 N1 C1 C2 -117.9(11) 3_565 .
C5 N1 C1 C2 180.0(5) 2_665 .
C5 N1 C1 C2 119.0(13) 3_565 .
C5 N1 C1 C2 -119.0(13) . .
C4 N1 C1 C2 0.000(9) . .
C9 N1 C1 C6 -98(4) 3_565 2_665
C9 N1 C1 C6 -158(4) . 2_665
C9 N1 C1 C6 -37(4) 2_665 2_665
C1 N1 C1 C6 -160(3) 2_665 2_665
C1 N1 C1 C6 -36(4) 3_565 2_665
C5 N1 C1 C6 -98(4) 2_665 2_665
C5 N1 C1 C6 -159(4) 3_565 2_665
C5 N1 C1 C6 -37(4) . 2_665
C4 N1 C1 C6 82(3) . 2_665
C9 N1 C1 C6 98(4) 3_565 8
C9 N1 C1 C6 37(4) . 8
C9 N1 C1 C6 158(4) 2_665 8
C1 N1 C1 C6 36(4) 2_665 8
C1 N1 C1 C6 160(3) 3_565 8
C5 N1 C1 C6 98(4) 2_665 8
C5 N1 C1 C6 37(4) 3_565 8
C5 N1 C1 C6 159(4) . 8
C4 N1 C1 C6 -82(3) . 8
C9 C1 C2 C5 0(2) 3_565 2_665
N1 C1 C2 C5 180(6) . 2_665
C6 C1 C2 C5 74(3) 2_665 2_665
C6 C1 C2 C5 -74(3) 8 2_665
C5 C1 C2 C9 0(2) 2_665 3_565
N1 C1 C2 C9 -180(12) . 3_565
C6 C1 C2 C9 74(3) 2_665 3_565
C6 C1 C2 C9 -74(3) 8 3_565
C5 C1 C2 C3 -180(6) 2_665 .
C9 C1 C2 C3 180(12) 3_565 .
N1 C1 C2 C3 0.000(8) . .
C6 C1 C2 C3 -106(2) 2_665 .
C6 C1 C2 C3 106(2) 8 .
C5 C1 C2 C6 74(2) 2_665 8
C9 C1 C2 C6 74(2) 3_565 8
N1 C1 C2 C6 -106(2) . 8
C6 C1 C2 C6 148(4) 2_665 8
C5 C1 C2 C6 -74(3) 2_665 2_665
C9 C1 C2 C6 -74(3) 3_565 2_665
N1 C1 C2 C6 106(2) . 2_665
C6 C1 C2 C6 -148(4) 8 2_665
C1 C2 C3 C4 0.000(8) . .
C5 C2 C3 C4 0.000(8) 2_665 .
C9 C2 C3 C4 0.000(8) 3_565 .
C6 C2 C3 C4 55.3(19) 8 .
C6 C2 C3 C4 -55.3(19) 2_665 .
C2 C3 C4 C3 120.2(11) . 3_565
C2 C3 C4 C3 -120.2(11) . 2_665
C2 C3 C4 N1 0.000(6) . .
C9 N1 C4 C3 0.000(7) 3_565 .
C9 N1 C4 C3 -120.000(6) . .
C9 N1 C4 C3 120.000(5) 2_665 .
C1 N1 C4 C3 0.000(7) . .
C1 N1 C4 C3 -120.000(6) 2_665 .
C1 N1 C4 C3 120.000(5) 3_565 .
C5 N1 C4 C3 0.000(7) 2_665 .
C5 N1 C4 C3 -120.000(6) 3_565 .
C5 N1 C4 C3 120.000(6) . .
C9 N1 C4 C3 -120.000(5) 3_565 3_565
C9 N1 C4 C3 120.000(4) . 3_565
C9 N1 C4 C3 0.000(4) 2_665 3_565
C1 N1 C4 C3 -120.000(5) . 3_565
C1 N1 C4 C3 120.000(4) 2_665 3_565
C1 N1 C4 C3 0.000(4) 3_565 3_565
C5 N1 C4 C3 -120.000(5) 2_665 3_565
C5 N1 C4 C3 120.000(4) 3_565 3_565
C5 N1 C4 C3 0.000(4) . 3_565
C9 N1 C4 C3 120.000(6) 3_565 2_665
C9 N1 C4 C3 0.000(5) . 2_665
C9 N1 C4 C3 -120.000(5) 2_665 2_665
C1 N1 C4 C3 120.000(6) . 2_665
C1 N1 C4 C3 0.000(5) 2_665 2_665
C1 N1 C4 C3 -120.000(5) 3_565 2_665
C5 N1 C4 C3 120.000(6) 2_665 2_665
C5 N1 C4 C3 0.000(5) 3_565 2_665
C5 N1 C4 C3 -120.000(5) . 2_665
C9 C5 C6 C7 -13(100) 2_665 .
C1 C5 C6 C7 129(42) 3_565 .
N1 C5 C6 C7 48(11) . .
C2 C5 C6 C7 153(10) 3_565 .
C6 C5 C6 C7 -158(5) 9_565 .
C9 C5 C6 C1 -142(100) 2_665 3_565
N1 C5 C6 C1 -81(42) . 3_565
C2 C5 C6 C1 24(41) 3_565 3_565
C6 C5 C6 C1 73(42) 9_565 3_565
C1 C5 C6 C9 142(100) 3_565 2_665
N1 C5 C6 C9 62(100) . 2_665
C2 C5 C6 C9 166(100) 3_565 2_665
C6 C5 C6 C9 -145(100) 9_565 2_665
C9 C5 C6 C2 -166(100) 2_665 3_565
C1 C5 C6 C2 -24(42) 3_565 3_565
N1 C5 C6 C2 -105(2) . 3_565
C6 C5 C6 C2 48(10) 9_565 3_565
C9 C5 C6 C6 -40(100) 2_665 7_665
C1 C5 C6 C6 102(42) 3_565 7_665
N1 C5 C6 C6 21(2) . 7_665
C2 C5 C6 C6 126.2(14) 3_565 7_665
C6 C5 C6 C6 175(9) 9_565 7_665
C1 C6 C7 C6 -36(13) 3_565 7_665
C5 C6 C7 C6 -38(13) . 7_665
C9 C6 C7 C6 -38(13) 2_665 7_665
C2 C6 C7 C6 77(6) 3_565 7_665
C1 C6 C7 C8 -175(10) 3_565 .
C5 C6 C7 C8 -176(10) . .
C9 C6 C7 C8 -177(10) 2_665 .
C2 C6 C7 C8 -62(10) 3_565 .
C6 C6 C7 C8 -139(12) 7_665 .
C6 C7 C8 C7 168(7) . 2_655
C6 C7 C8 C7 46(17) 7_665 2_655
C6 C7 C8 C7 -46(17) . 3_665
C6 C7 C8 C7 -168(7) 7_665 3_665
C9 N1 C9 C5 -120(3) 3_565 3_565
C9 N1 C9 C5 120(3) 2_665 3_565
C1 N1 C9 C5 -118(3) . 3_565
C1 N1 C9 C5 0(2) 2_665 3_565
C1 N1 C9 C5 118(3) 3_565 3_565
C5 N1 C9 C5 -120(3) 2_665 3_565
C5 N1 C9 C5 120(3) . 3_565
C4 N1 C9 C5 0(3) . 3_565
C9 N1 C9 C1 -120.0(16) 3_565 2_665
C9 N1 C9 C1 120.0(15) 2_665 2_665
C1 N1 C9 C1 -118.5(11) . 2_665
C1 N1 C9 C1 118.5(10) 3_565 2_665
C5 N1 C9 C1 -119.5(13) 2_665 2_665
C5 N1 C9 C1 0(3) 3_565 2_665
C5 N1 C9 C1 119.5(13) . 2_665
C4 N1 C9 C1 0.00(18) . 2_665
C9 N1 C9 C6 160(3) 3_565 7_665
C9 N1 C9 C6 40(5) 2_665 7_665
C1 N1 C9 C6 161(4) . 7_665
C1 N1 C9 C6 -80(4) 2_665 7_665
C1 N1 C9 C6 38(4) 3_565 7_665
C5 N1 C9 C6 160(4) 2_665 7_665
C5 N1 C9 C6 -80(5) 3_565 7_665
C5 N1 C9 C6 39(4) . 7_665
C4 N1 C9 C6 -80(4) . 7_665
C9 N1 C9 C6 -40(5) 3_565 3_565
C9 N1 C9 C6 -160(3) 2_665 3_565
C1 N1 C9 C6 -38(4) . 3_565
C1 N1 C9 C6 80(4) 2_665 3_565
C1 N1 C9 C6 -161(4) 3_565 3_565
C5 N1 C9 C6 -39(4) 2_665 3_565
C5 N1 C9 C6 80(5) 3_565 3_565
C5 N1 C9 C6 -160(4) . 3_565
C4 N1 C9 C6 80(4) . 3_565
C9 N1 C9 C2 -120.0(16) 3_565 2_665
C9 N1 C9 C2 120.0(16) 2_665 2_665
C1 N1 C9 C2 -118.5(10) . 2_665
C1 N1 C9 C2 0.0(3) 2_665 2_665
C1 N1 C9 C2 118.5(10) 3_565 2_665
C5 N1 C9 C2 -119.5(13) 2_665 2_665
C5 N1 C9 C2 0(3) 3_565 2_665
C5 N1 C9 C2 119.5(13) . 2_665
C4 N1 C9 C2 0.000(6) . 2_665
